data_2234853
loop_
_publ_author_name
'Xie, Meng'
'Shen, Si-Si'
'Chen, Bao-Feng'
'Sha, Yu'

_publ_section_title
;
 [(3a<i>S</i>,5a<i>R</i>,8a<i>R</i>,8b<i>S</i>)-2,2,7,7-Tetramethyltetrahydro-3a<i>H</i>-bis[1,3]dioxolo[4,5-<i>b</i>:4',5'-<i>d</i>]pyran-3a-yl]methyl
 (<i>R</i>)-<i>N</i>-(1-phenylethyl)sulfamate
;
_journal_coeditor_code XU5509
_journal_issue 5
_journal_name_full 'Acta Crystallographica Section E'
_journal_page_first o1581
_journal_paper_doi 10.1107/S1600536812016704
_journal_volume 68
_journal_year 2012
_chemical_formula_iupac 'C20 H29 N O8 S'
_chemical_formula_moiety 'C20 H29 N O8 S'
_chemical_formula_sum 'C20 H29 N O8 S'
_chemical_formula_weight 443.50
_chemical_name_systematic
;
[(3a<i>S</i>,5a<i>R</i>,8a<i>R</i>,8b<i>S</i>)-2,2,7,7-Tetramethyltetrahydro-
3a<i>H</i>-bis[1,3]dioxolo[4,5-<i>b</i>:4',5'-<i>d</i>]pyran-3a-yl]methyl
(<i>R</i>)-<i>N</i>-(1-phenylethyl)sulfamate
;
_space_group_IT_number 19
_space_group_name_Hall 'P 2ac 2ab'
_symmetry_cell_setting orthorhombic
_symmetry_space_group_name_Hall 'P 2ac 2ab'
_symmetry_space_group_name_H-M 'P 21 21 21'
_atom_sites_solution_hydrogens geom
_atom_sites_solution_primary direct
_atom_sites_solution_secondary difmap
_audit_creation_method SHELXL-97
_cell_angle_alpha 90.00
_cell_angle_beta 90.00
_cell_angle_gamma 90.00
_cell_formula_units_Z 4
_cell_length_a 9.5733(9)
_cell_length_b 15.0134(14)
_cell_length_c 15.9462(15)
_cell_measurement_reflns_used 3967
_cell_measurement_temperature 293(2)
_cell_measurement_theta_max 20.80
_cell_measurement_theta_min 2.48
_cell_volume 2291.9(4)
_computing_cell_refinement 'SAINT (Bruker, 2007)'
_computing_data_collection 'SMART (Bruker, 2007)'
_computing_data_reduction 'SAINT (Bruker, 2007)'
_computing_molecular_graphics 'SHELXTL (Sheldrick, 2008)'
_computing_publication_material 'SHELXTL (Sheldrick, 2008)'
_computing_structure_refinement 'SHELXTL (Sheldrick, 2008)'
_computing_structure_solution 'SHELXTL (Sheldrick, 2008)'
_diffrn_ambient_temperature 293(2)
_diffrn_measured_fraction_theta_full 1.000
_diffrn_measured_fraction_theta_max 1.000
_diffrn_measurement_device_type 'Bruker APEX CCD area-detector'
_diffrn_measurement_method '\f and \w scans'
_diffrn_radiation_monochromator graphite
_diffrn_radiation_source 'fine-focus sealed tube'
_diffrn_radiation_type MoK\a
_diffrn_radiation_wavelength 0.71073
_diffrn_reflns_av_R_equivalents 0.0287
_diffrn_reflns_av_sigmaI/netI 0.0290
_diffrn_reflns_limit_h_max 11
_diffrn_reflns_limit_h_min -11
_diffrn_reflns_limit_k_max 16
_diffrn_reflns_limit_k_min -17
_diffrn_reflns_limit_l_max 18
_diffrn_reflns_limit_l_min -18
_diffrn_reflns_number 13609
_diffrn_reflns_theta_full 25.02
_diffrn_reflns_theta_max 25.02
_diffrn_reflns_theta_min 1.86
_exptl_absorpt_coefficient_mu 0.185
_exptl_absorpt_correction_T_max 0.973
_exptl_absorpt_correction_T_min 0.950
_exptl_absorpt_correction_type multi-scan
_exptl_absorpt_process_details '(SADABS; Sheldrick, 1996)'
_exptl_crystal_colour colourless
_exptl_crystal_density_diffrn 1.285
_exptl_crystal_density_method 'not measured'
_exptl_crystal_description block
_exptl_crystal_F_000 944
_exptl_crystal_size_max 0.28
_exptl_crystal_size_mid 0.20
_exptl_crystal_size_min 0.15
_refine_diff_density_max 0.137
_refine_diff_density_min -0.194
_refine_ls_abs_structure_details 'Flack (1983), 1736 Friedel pairs'
_refine_ls_abs_structure_Flack -0.02(8)
_refine_ls_extinction_method none
_refine_ls_goodness_of_fit_ref 1.038
_refine_ls_hydrogen_treatment constr
_refine_ls_matrix_type full
_refine_ls_number_parameters 276
_refine_ls_number_reflns 4041
_refine_ls_number_restraints 0
_refine_ls_restrained_S_all 1.038
_refine_ls_R_factor_all 0.0520
_refine_ls_R_factor_gt 0.0409
_refine_ls_shift/su_max 0.001
_refine_ls_shift/su_mean 0.000
_refine_ls_structure_factor_coef Fsqd
_refine_ls_weighting_details 'calc w=1/[\s^2^(Fo^2^)+(0.0565P)^2^+0.0232P] where P=(Fo^2^+2Fc^2^)/3'
_refine_ls_weighting_scheme calc
_refine_ls_wR_factor_gt 0.0940
_refine_ls_wR_factor_ref 0.0998
_reflns_number_gt 3348
_reflns_number_total 4041
_reflns_threshold_expression I>2sigma(I)
_cod_data_source_file xu5509.cif
_cod_data_source_block I
_cod_database_code 2234853
_cod_database_fobs_code 2234853

loop_
_symmetry_equiv_pos_as_xyz
'x, y, z'
'-x+1/2, -y, z+1/2'
'-x, y+1/2, -z+1/2'
'x+1/2, -y+1/2, -z'

loop_
_atom_site_type_symbol
_atom_site_label
_atom_site_fract_x
_atom_site_fract_y
_atom_site_fract_z
_atom_site_U_iso_or_equiv
_atom_site_adp_type
_atom_site_calc_flag
_atom_site_refinement_flags
_atom_site_occupancy
_atom_site_symmetry_multiplicity
S S1 0.19640(7) 0.77181(4) 0.55630(4) 0.05958(19) Uani d . 1 1
O O1 0.15464(15) 0.71781(12) 0.63697(9) 0.0589(4) Uani d . 1 1
O O2 0.1225(3) 0.85374(12) 0.55749(13) 0.0841(6) Uani d . 1 1
O O3 0.34363(19) 0.76955(16) 0.55879(13) 0.0908(7) Uani d . 1 1
O O4 -0.12573(18) 0.71591(11) 0.78266(10) 0.0623(5) Uani d . 1 1
O O5 0.1236(2) 0.59605(12) 0.84887(12) 0.0785(6) Uani d . 1 1
O O6 0.11065(19) 0.73889(11) 0.80456(10) 0.0623(5) Uani d . 1 1
O O7 -0.15017(18) 0.53273(13) 0.70728(12) 0.0706(5) Uani d . 1 1
O O8 -0.3187(2) 0.55560(17) 0.80406(14) 0.0970(7) Uani d . 1 1
N N1 0.1465(2) 0.71749(13) 0.47609(12) 0.0551(5) Uani d . 1 1
H H1A 0.0538 0.7337 0.4685 0.066 Uiso d R 1 1
C C1 0.1733(3) 0.55498(16) 0.50384(15) 0.0590(6) Uani d . 1 1
C C2 0.0399(3) 0.5210(2) 0.5013(2) 0.0891(10) Uani d . 1 1
H H2 -0.0258 0.5453 0.4650 0.107 Uiso calc R 1 1
C C3 0.0038(5) 0.4506(3) 0.5529(3) 0.1323(19) Uani d . 1 1
H H3 -0.0864 0.4278 0.5510 0.159 Uiso calc R 1 1
C C4 0.0982(9) 0.4147(3) 0.6059(3) 0.155(3) Uani d . 1 1
H H4 0.0730 0.3675 0.6405 0.186 Uiso calc R 1 1
C C5 0.2294(8) 0.4476(3) 0.6085(3) 0.140(2) Uani d . 1 1
H H5 0.2944 0.4231 0.6452 0.168 Uiso calc R 1 1
C C6 0.2678(4) 0.5177(2) 0.5567(2) 0.0941(11) Uani d . 1 1
H H6 0.3589 0.5392 0.5582 0.113 Uiso calc R 1 1
C C7 0.2137(2) 0.63303(15) 0.44935(14) 0.0525(5) Uani d . 1 1
H H7 0.3150 0.6409 0.4541 0.063 Uiso calc R 1 1
C C8 0.1798(3) 0.6189(2) 0.35758(16) 0.0782(8) Uani d . 1 1
H H8A 0.0805 0.6136 0.3508 0.117 Uiso calc R 1 1
H H8B 0.2242 0.5654 0.3382 0.117 Uiso calc R 1 1
H H8C 0.2131 0.6687 0.3256 0.117 Uiso calc R 1 1
C C9 0.0129(2) 0.72335(19) 0.66670(14) 0.0575(6) Uani d . 1 1
H H9A -0.0473 0.6859 0.6328 0.069 Uiso calc R 1 1
H H9B -0.0204 0.7842 0.6629 0.069 Uiso calc R 1 1
C C10 0.0103(3) 0.69241(16) 0.75731(14) 0.0512(6) Uani d . 1 1
C C11 0.0462(3) 0.59463(16) 0.77320(16) 0.0594(6) Uani d . 1 1
H H11 0.1045 0.5717 0.7275 0.071 Uiso calc R 1 1
C C12 -0.0800(3) 0.53558(18) 0.78492(18) 0.0679(7) Uani d . 1 1
H H12 -0.0520 0.4757 0.8026 0.082 Uiso calc R 1 1
C C13 -0.1909(3) 0.57379(19) 0.84437(17) 0.0749(8) Uani d . 1 1
H H13 -0.1873 0.5424 0.8982 0.090 Uiso calc R 1 1
C C14 -0.1693(3) 0.67232(19) 0.85826(17) 0.0769(9) Uani d . 1 1
H H14A -0.2558 0.6988 0.8778 0.092 Uiso calc R 1 1
H H14B -0.0990 0.6811 0.9013 0.092 Uiso calc R 1 1
C C15 0.2006(4) 0.67763(19) 0.84864(18) 0.0754(8) Uani d . 1 1
C C16 0.3370(3) 0.6682(2) 0.8038(3) 0.1010(12) Uani d . 1 1
H H16A 0.3960 0.6276 0.8339 0.151 Uiso calc R 1 1
H H16B 0.3818 0.7253 0.8003 0.151 Uiso calc R 1 1
H H16C 0.3208 0.6457 0.7483 0.151 Uiso calc R 1 1
C C17 0.2157(5) 0.7101(3) 0.9384(2) 0.1217(15) Uani d . 1 1
H H17A 0.1248 0.7176 0.9628 0.183 Uiso calc R 1 1
H H17B 0.2642 0.7661 0.9388 0.183 Uiso calc R 1 1
H H17C 0.2677 0.6672 0.9703 0.183 Uiso calc R 1 1
C C18 -0.2960(3) 0.5233(2) 0.72210(19) 0.0735(8) Uani d . 1 1
C C19 -0.3362(4) 0.4256(3) 0.7196(3) 0.1220(14) Uani d . 1 1
H H19A -0.2824 0.3934 0.7603 0.183 Uiso calc R 1 1
H H19B -0.3178 0.4022 0.6647 0.183 Uiso calc R 1 1
H H19C -0.4338 0.4196 0.7321 0.183 Uiso calc R 1 1
C C20 -0.3716(4) 0.5806(3) 0.6615(2) 0.1097(12) Uani d . 1 1
H H20A -0.4703 0.5760 0.6712 0.164 Uiso calc R 1 1
H H20B -0.3508 0.5616 0.6054 0.164 Uiso calc R 1 1
H H20C -0.3426 0.6414 0.6686 0.164 Uiso calc R 1 1

loop_
_atom_site_aniso_label
_atom_site_aniso_U_11
_atom_site_aniso_U_22
_atom_site_aniso_U_33
_atom_site_aniso_U_12
_atom_site_aniso_U_13
_atom_site_aniso_U_23
S1 0.0639(4) 0.0605(4) 0.0542(3) -0.0178(3) 0.0103(3) -0.0063(3)
O1 0.0513(9) 0.0788(11) 0.0467(9) 0.0067(8) 0.0047(7) 0.0040(8)
O2 0.1259(17) 0.0482(10) 0.0781(13) -0.0087(10) 0.0276(13) -0.0058(10)
O3 0.0632(12) 0.1228(17) 0.0865(13) -0.0377(11) 0.0139(10) -0.0305(14)
O4 0.0721(10) 0.0594(10) 0.0555(10) 0.0228(8) 0.0178(8) 0.0063(9)
O5 0.0932(14) 0.0661(12) 0.0762(13) 0.0151(10) -0.0197(11) 0.0193(10)
O6 0.0838(11) 0.0538(10) 0.0495(9) 0.0132(9) -0.0116(8) -0.0001(8)
O7 0.0681(12) 0.0765(12) 0.0671(12) -0.0053(9) 0.0197(10) -0.0090(10)
O8 0.0785(14) 0.1293(19) 0.0832(14) 0.0074(13) 0.0282(12) -0.0074(14)
N1 0.0599(12) 0.0553(12) 0.0501(11) 0.0039(10) -0.0009(9) 0.0037(9)
C1 0.0752(18) 0.0509(13) 0.0508(14) 0.0014(13) 0.0123(12) -0.0048(11)
C2 0.091(2) 0.0660(19) 0.111(3) -0.0071(16) 0.040(2) 0.0001(19)
C3 0.172(4) 0.067(2) 0.158(4) -0.026(3) 0.110(4) -0.011(3)
C4 0.327(9) 0.051(2) 0.086(3) 0.015(4) 0.099(5) 0.006(2)
C5 0.284(8) 0.072(3) 0.063(2) 0.047(4) 0.000(4) 0.005(2)
C6 0.146(3) 0.0672(19) 0.0687(19) 0.0207(19) -0.022(2) -0.0035(17)
C7 0.0501(13) 0.0562(13) 0.0511(13) -0.0018(10) 0.0042(12) -0.0031(12)
C8 0.103(2) 0.0783(18) 0.0530(15) -0.0034(17) 0.0046(16) -0.0068(14)
C9 0.0544(14) 0.0732(17) 0.0449(12) 0.0045(13) 0.0020(10) 0.0071(13)
C10 0.0605(14) 0.0505(13) 0.0426(12) 0.0122(11) 0.0030(11) -0.0020(10)
C11 0.0684(16) 0.0535(14) 0.0562(15) 0.0158(12) 0.0046(13) 0.0027(12)
C12 0.0800(19) 0.0528(15) 0.0709(18) 0.0119(14) 0.0089(15) 0.0088(14)
C13 0.091(2) 0.0798(19) 0.0543(15) 0.0030(17) 0.0198(16) 0.0136(14)
C14 0.095(2) 0.087(2) 0.0487(15) 0.0202(17) 0.0263(15) 0.0026(14)
C15 0.095(2) 0.0631(17) 0.0684(18) 0.0118(16) -0.0278(17) 0.0084(14)
C16 0.075(2) 0.087(2) 0.141(3) 0.0195(17) -0.036(2) 0.010(2)
C17 0.176(4) 0.121(3) 0.068(2) -0.001(3) -0.055(2) 0.009(2)
C18 0.0679(18) 0.0804(18) 0.0722(18) -0.0053(15) 0.0199(16) 0.0013(16)
C19 0.117(3) 0.091(2) 0.158(4) -0.032(2) 0.040(3) -0.005(3)
C20 0.085(2) 0.138(3) 0.106(3) -0.005(2) -0.008(2) 0.027(3)

loop_
_atom_type_symbol
_atom_type_description
_atom_type_scat_dispersion_real
_atom_type_scat_dispersion_imag
_atom_type_scat_source
C C 0.0033 0.0016 'International Tables Vol C Tables 4.2.6.8 and 6.1.1.4'
H H 0.0000 0.0000 'International Tables Vol C Tables 4.2.6.8 and 6.1.1.4'
N N 0.0061 0.0033 'International Tables Vol C Tables 4.2.6.8 and 6.1.1.4'
O O 0.0106 0.0060 'International Tables Vol C Tables 4.2.6.8 and 6.1.1.4'
S S 0.1246 0.1234 'International Tables Vol C Tables 4.2.6.8 and 6.1.1.4'

loop_
_geom_angle_atom_site_label_1
_geom_angle_atom_site_label_2
_geom_angle_atom_site_label_3
_geom_angle
O3 S1 O2 121.23(14)
O3 S1 O1 102.63(12)
O2 S1 O1 108.03(11)
O3 S1 N1 108.09(11)
O2 S1 N1 107.80(13)
O1 S1 N1 108.49(10)
C9 O1 S1 118.64(14)
C10 O4 C14 113.32(19)
C11 O5 C15 106.29(19)
C10 O6 C15 110.64(19)
C12 O7 C18 108.9(2)
C13 O8 C18 110.8(2)
C7 N1 S1 122.60(16)
C7 N1 H1A 126.9
S1 N1 H1A 104.9
C6 C1 C2 118.9(3)
C6 C1 C7 120.4(3)
C2 C1 C7 120.6(3)
C1 C2 C3 119.9(4)
C1 C2 H2 120.1
C3 C2 H2 120.1
C4 C3 C2 120.7(5)
C4 C3 H3 119.7
C2 C3 H3 119.7
C5 C4 C3 119.8(5)
C5 C4 H4 120.1
C3 C4 H4 120.1
C4 C5 C6 120.3(5)
C4 C5 H5 119.8
C6 C5 H5 119.8
C1 C6 C5 120.4(4)
C1 C6 H6 119.8
C5 C6 H6 119.8
N1 C7 C1 112.74(18)
N1 C7 C8 107.7(2)
C1 C7 C8 113.1(2)
N1 C7 H7 107.7
C1 C7 H7 107.7
C8 C7 H7 107.7
C7 C8 H8A 109.5
C7 C8 H8B 109.5
H8A C8 H8B 109.5
C7 C8 H8C 109.5
H8A C8 H8C 109.5
H8B C8 H8C 109.5
O1 C9 C10 108.12(18)
O1 C9 H9A 110.1
C10 C9 H9A 110.1
O1 C9 H9B 110.1
C10 C9 H9B 110.1
H9A C9 H9B 108.4
O6 C10 O4 110.70(18)
O6 C10 C9 110.3(2)
O4 C10 C9 102.21(18)
O6 C10 C11 103.55(19)
O4 C10 C11 113.6(2)
C9 C10 C11 116.6(2)
O5 C11 C12 108.8(2)
O5 C11 C10 104.1(2)
C12 C11 C10 113.8(2)
O5 C11 H11 110.0
C12 C11 H11 110.0
C10 C11 H11 110.0
O7 C12 C11 106.9(2)
O7 C12 C13 103.0(2)
C11 C12 C13 114.3(2)
O7 C12 H12 110.8
C11 C12 H12 110.8
C13 C12 H12 110.8
O8 C13 C14 112.1(3)
O8 C13 C12 104.3(2)
C14 C13 C12 111.2(2)
O8 C13 H13 109.7
C14 C13 H13 109.7
C12 C13 H13 109.7
O4 C14 C13 111.3(2)
O4 C14 H14A 109.4
C13 C14 H14A 109.4
O4 C14 H14B 109.4
C13 C14 H14B 109.4
H14A C14 H14B 108.0
O5 C15 O6 103.9(2)
O5 C15 C16 111.8(3)
O6 C15 C16 110.4(2)
O5 C15 C17 108.8(3)
O6 C15 C17 108.1(3)
C16 C15 C17 113.4(3)
C15 C16 H16A 109.5
C15 C16 H16B 109.5
H16A C16 H16B 109.5
C15 C16 H16C 109.5
H16A C16 H16C 109.5
H16B C16 H16C 109.5
C15 C17 H17A 109.5
C15 C17 H17B 109.5
H17A C17 H17B 109.5
C15 C17 H17C 109.5
H17A C17 H17C 109.5
H17B C17 H17C 109.5
O8 C18 O7 105.7(2)
O8 C18 C20 109.2(3)
O7 C18 C20 108.2(2)
O8 C18 C19 108.6(3)
O7 C18 C19 109.9(3)
C20 C18 C19 114.8(3)
C18 C19 H19A 109.5
C18 C19 H19B 109.5
H19A C19 H19B 109.5
C18 C19 H19C 109.5
H19A C19 H19C 109.5
H19B C19 H19C 109.5
C18 C20 H20A 109.5
C18 C20 H20B 109.5
H20A C20 H20B 109.5
C18 C20 H20C 109.5
H20A C20 H20C 109.5
H20B C20 H20C 109.5

loop_
_geom_bond_atom_site_label_1
_geom_bond_atom_site_label_2
_geom_bond_distance
S1 O3 1.411(2)
S1 O2 1.419(2)
S1 O1 1.5722(17)
S1 N1 1.590(2)
O1 C9 1.440(3)
O4 C10 1.409(3)
O4 C14 1.434(3)
O5 C11 1.416(3)
O5 C15 1.430(3)
O6 C10 1.406(3)
O6 C15 1.443(3)
O7 C12 1.409(3)
O7 C18 1.423(3)
O8 C13 1.408(4)
O8 C18 1.411(3)
N1 C7 1.485(3)
N1 H1A 0.9275
C1 C6 1.358(4)
C1 C2 1.375(4)
C1 C7 1.509(3)
C2 C3 1.383(5)
C2 H2 0.9300
C3 C4 1.349(8)
C3 H3 0.9300
C4 C5 1.350(8)
C4 H4 0.9300
C5 C6 1.387(6)
C5 H5 0.9300
C6 H6 0.9300
C7 C8 1.514(4)
C7 H7 0.9800
C8 H8A 0.9600
C8 H8B 0.9600
C8 H8C 0.9600
C9 C10 1.518(3)
C9 H9A 0.9700
C9 H9B 0.9700
C10 C11 1.529(3)
C11 C12 1.510(4)
C11 H11 0.9800
C12 C13 1.535(4)
C12 H12 0.9800
C13 C14 1.510(4)
C13 H13 0.9800
C14 H14A 0.9700
C14 H14B 0.9700
C15 C16 1.496(5)
C15 C17 1.519(4)
C16 H16A 0.9600
C16 H16B 0.9600
C16 H16C 0.9600
C17 H17A 0.9600
C17 H17B 0.9600
C17 H17C 0.9600
C18 C20 1.483(4)
C18 C19 1.516(5)
C19 H19A 0.9600
C19 H19B 0.9600
C19 H19C 0.9600
C20 H20A 0.9600
C20 H20B 0.9600
C20 H20C 0.9600

loop_
_geom_hbond_atom_site_label_D
_geom_hbond_atom_site_label_H
_geom_hbond_atom_site_label_A
_geom_hbond_site_symmetry_A
_geom_hbond_distance_DH
_geom_hbond_distance_HA
_geom_hbond_distance_DA
_geom_hbond_angle_DHA
N1 H1A O3 4_466 0.93 2.06 2.959(3) 162.9

loop_
_cod_related_entry_id
_cod_related_entry_database
_cod_related_entry_code
1 ChemSpider 30657722
